data_2310135
loop_
_publ_author_name
'L\"ubben, Jens'
'Volkmann, Christian'
'Grabowsky, Simon'
'Edwards, Alison'
'Morgenroth, Wolfgang'
'Fabbiani, Francesca P. A.'
'Sheldrick, George M.'
'Dittrich, Birger'

_publ_section_title
;
 On the temperature dependence of H-<i>U</i>~iso~ in the riding hydrogen
 model
;
_journal_issue 4
_journal_name_full 'Acta Crystallographica Section A'
_journal_page_first 309
_journal_page_last 316
_journal_paper_doi 10.1107/S2053273314010626
_journal_volume 70
_journal_year 2014
_chemical_absolute_configuration syn
_chemical_formula_moiety 'C7 H11 N O4,H2 O'
_chemical_formula_sum 'C7 H13 N O5'
_chemical_formula_weight 191.18
_space_group_crystal_system orthorhombic
_space_group_IT_number 19
_space_group_name_Hall 'P 2ac 2ab'
_space_group_name_H-M_alt 'P 21 21 21'
_symmetry_space_group_name_Hall 'P 2ac 2ab'
_symmetry_space_group_name_H-M 'P 21 21 21'
_atom_type_scat_source 'Dittrich et al, (2013)'
_audit_conform_dict_location ftp://ftp.iucr.org/pub/cif_core.dic
_audit_conform_dict_name cif_core.dic
_audit_conform_dict_version 2.3
_audit_creation_date '04-Mar-03 T18:10:54-00:00'
_audit_creation_method 'XD routine XDCIF'
_cell_angle_alpha 90
_cell_angle_beta 90
_cell_angle_gamma 90
_cell_formula_units_Z 4
_cell_length_a 9.9408(2)
_cell_length_b 9.2479(2)
_cell_length_c 10.1875(2)
_cell_measurement_reflns_used 11294
_cell_measurement_temperature 150(2)
_cell_measurement_theta_max 53.3168
_cell_measurement_theta_min 2.9631
_cell_volume 936.55(3)
_computing_molecular_graphics 'H"ubschle, (2011)'
_computing_publication_material 'L"ubben, (to be published)'
_computing_structure_refinement
;
Dittrich et al, (2013)
Volkov et al, (2006)
;
_diffrn_ambient_temperature 150(2)
_diffrn_detector_area_resol_mean 16.0009
_diffrn_measured_fraction_theta_full 0.999
_diffrn_measured_fraction_theta_max 0.997
_diffrn_measurement_details
;
  1 omega  -26.00   23.00   1.0000    2.0000
omega____ theta____ kappa____ phi______ omega'___ theta'___ frames
    -        0.0000   75.0000  120.0000    0.0000    0.0000 49

  2 omega   23.00   68.00   1.0000    2.0000
omega____ theta____ kappa____ phi______ omega'___ theta'___ frames
    -        0.0000   47.0000 -143.0000    0.0000    0.0000 45

  3 omega  -27.00   18.00   1.0000    2.0000
omega____ theta____ kappa____ phi______ omega'___ theta'___ frames
    -        0.0000  -45.0000  240.0000    0.0000    0.0000 45

  4 omega   24.00   69.00   1.0000    2.0000
omega____ theta____ kappa____ phi______ omega'___ theta'___ frames
    -        0.0000   45.0000    0.0000    0.0000    0.0000 45

  5 omega   94.00  138.00   1.0000   33.0000
omega____ theta____ kappa____ phi______ omega'___ theta'___ frames
    -       71.0913   57.0000  117.0000    0.0000    0.0000 44

  6 omega   44.00   89.00   1.0000   33.0000
omega____ theta____ kappa____ phi______ omega'___ theta'___ frames
    -       71.0913  -45.0000  120.0000    0.0000    0.0000 45

  7 omega   54.00   99.00   1.0000   33.0000
omega____ theta____ kappa____ phi______ omega'___ theta'___ frames
    -       71.0913   47.0000  -67.0000    0.0000    0.0000 45

  8 omega   45.00   94.00   1.0000   33.0000
omega____ theta____ kappa____ phi______ omega'___ theta'___ frames
    -       71.0913   75.0000    0.0000    0.0000    0.0000 49

  9 omega   95.00  139.00   1.0000   33.0000
omega____ theta____ kappa____ phi______ omega'___ theta'___ frames
    -       71.0913   56.0000   47.0000    0.0000    0.0000 44

 10 omega   54.00   98.00   1.0000   33.0000
omega____ theta____ kappa____ phi______ omega'___ theta'___ frames
    -       71.0913   57.0000  117.0000    0.0000    0.0000 44

 11 omega    3.00   48.00   1.0000   33.0000
omega____ theta____ kappa____ phi______ omega'___ theta'___ frames
    -       71.0913  -47.0000 -112.0000    0.0000    0.0000 45

 12 omega   49.00   97.00   1.0000   33.0000
omega____ theta____ kappa____ phi______ omega'___ theta'___ frames
    -       71.0913  -75.0000  240.0000    0.0000    0.0000 48

 13 omega    4.00   53.00   1.0000   33.0000
omega____ theta____ kappa____ phi______ omega'___ theta'___ frames
    -       71.0913  -75.0000  240.0000    0.0000    0.0000 49

 14 omega   54.00   99.00   1.0000   33.0000
omega____ theta____ kappa____ phi______ omega'___ theta'___ frames
    -       71.0913   45.0000    0.0000    0.0000    0.0000 45

 15 omega   90.00  139.00   1.0000   33.0000
omega____ theta____ kappa____ phi______ omega'___ theta'___ frames
    -       71.0913   75.0000    0.0000    0.0000    0.0000 49

 16 phi    -62.00    2.00   1.0000   33.0000
omega____ theta____ kappa____ phi______ omega'___ theta'___ frames
 -40.0000  -55.0000    0.0000     -        0.0000    0.0000 64

 17 phi   -122.00  -77.00   1.0000   33.0000
omega____ theta____ kappa____ phi______ omega'___ theta'___ frames
 -40.0000  -55.0000    0.0000     -        0.0000    0.0000 45

;
_diffrn_radiation_monochromator graphite
_diffrn_radiation_source 'Enhance (Mo) X-ray Source'
_diffrn_radiation_type 'Mo K\a'
_diffrn_radiation_wavelength 0.7107
_diffrn_reflns_av_R_equivalents 0.0390
_diffrn_reflns_av_sigmaI/netI 0.1006
_diffrn_reflns_limit_h_max 16
_diffrn_reflns_limit_h_min -22
_diffrn_reflns_limit_k_max 20
_diffrn_reflns_limit_k_min -19
_diffrn_reflns_limit_l_max 21
_diffrn_reflns_limit_l_min -22
_diffrn_reflns_number 30837
_diffrn_reflns_theta_full 25.242
_diffrn_reflns_theta_max 53.3168
_diffrn_reflns_theta_min 2.9631
_exptl_absorpt_coefficient_mu 0.116
_exptl_absorpt_correction_T_max 0.987
_exptl_absorpt_correction_T_min 0.954
_exptl_absorpt_correction_type analytical
_exptl_absorpt_process_details
;
CrysAlis RED, Oxford Diffraction Ltd.,
Version 1.171.32.5 (release 08-05-2007 CrysAlis171 .NET)
(compiled May  8 2007,13:10:02)
Analytical numeric absorption correction using a multifaceted crystal
                        model based on expressions derived by R.C. Clark & J.S. Reid.
(Clark, R. C. & Reid, J. S. (1995). Acta Cryst. A51, 887-897)
;
_exptl_crystal_density_diffrn 1.3559
_exptl_crystal_F_000 408.0
_exptl_crystal_size_max 0.5423
_exptl_crystal_size_mid 0.2748
_exptl_crystal_size_min 0.1370
_refine_diff_density_max 0.252
_refine_diff_density_min -0.156
_refine_diff_density_rms 0.045
_refine_ls_extinction_method none
_refine_ls_goodness_of_fit_ref 2.962
_refine_ls_hydrogen_treatment refU
_refine_ls_matrix_type full
_refine_ls_number_parameters 131
_refine_ls_number_reflns 5673
_refine_ls_number_restraints 0
_refine_ls_R_factor_all 0.051
_refine_ls_R_factor_gt 0.029
_refine_ls_shift/su_max 0
_refine_ls_structure_factor_coef Fsqd
_refine_ls_weighting_details
;
calc w2 = q/[s^2^(Fo^2^) + (0.05 
P)^2^ + 0.05 P + 0.00 
+ 0.00 sin(th)] where P = 
(0.3333 Fo^2^ + 0.6667 Fc^2^) q 
= 1.0 
;
_refine_ls_weighting_scheme calc
_refine_ls_wR_factor_ref 0.069
_reflns_number_gt 5673
_reflns_number_total 7826
_reflns_threshold_expression 'I > 2\s(I)'
_cod_data_source_file kx5033sup1.cf
_cod_data_source_block 150K
_cod_depositor_comments
;Adding full bibliography for 2310130--2310141.cif.

The following automatic conversions were performed:

data name '_iucr_refine_instruction_details' was replaced with
'_iucr_refine_instructions_details' as specified in the replacement
file 'data/replacement-values/replacement_tags.lst'.

Automatic conversion script
Id: cif_correct_tags 9268 2022-04-12 08:56:07Z antanas 
;
_cod_database_code 2310135

loop_
_publ_contact_author
'Jens L\"ubben'
'Birger Dittrich'

loop_
_space_group_symop_operation_xyz
'x, y, z'
'-x+1/2, -y, z+1/2'
'x+1/2, -y+1/2, -z'
'-x, y+1/2, -z+1/2'

loop_
_atom_local_axes_atom0
_atom_local_axes_ax1
_atom_local_axes_atom1
_atom_local_axes_atom2
_atom_local_axes_ax2
C(1) Z O(1) O(2) Y
C(1) X O(2) H(1) Y
C(6) Z O(3) N(1) X
C(4) X O(4) H(2) Y
DUM1 Z O(5) H(13) Y
C(6) X N(1) C(2) Y
O(1) X C(1) O(2) Y
N(1) X C(2) H(3) Y
DUM2 Z C(3) C(4) Y
O(4) X C(4) C(3) Y
N(1) X C(5) C(4) Y
O(3) X C(6) N(1) Y
C(6) Z C(7) H(10) X
O(2) Z H(1) C(1) Y
O(4) Z H(2) C(4) Y
C(2) Z H(3) N(1) Y
C(3) Z H(4) C(4) Y
C(3) Z H(5) C(4) Y
C(4) Z H(6) O(4) Y
C(5) Z H(7) N(1) Y
C(5) Z H(8) N(1) Y
C(7) Z H(9) C(6) Y
C(7) Z H(10) C(6) Y
C(7) Z H(11) C(6) Y
O(5) Z H(12) H(13) Y
O(5) Z H(13) H(12) Y

loop_
_atom_site_label
_atom_site_type_symbol
_atom_site_fract_x
_atom_site_fract_y
_atom_site_fract_z
_atom_site_U_iso_or_equiv
_atom_site_adp_type
_atom_site_occupancy
_atom_site_symmetry_multiplicity
O(1) O 0.57947(4) 1.11407(6) 0.76947(5) 0.023 Uani 1 4
O(2) O 0.79288(4) 1.11890(5) 0.83745(4) 0.019 Uani 1 4
O(3) O 0.84020(5) 1.20508(5) 0.54824(5) 0.021 Uani 1 4
O(4) O 0.78374(5) 0.69446(5) 0.51284(4) 0.02 Uani 1 4
O(5) O 0.89928(7) 0.45993(6) 0.42971(7) 0.035 Uani 1 4
N(1) N 0.87691(5) 0.97802(5) 0.61298(5) 0.016 Uani 1 4
C(1) C 0.69642(5) 1.07620(6) 0.75871(5) 0.015 Uani 1 4
C(2) C 0.73793(5) 0.96502(5) 0.65751(5) 0.014 Uani 1 4
C(3) C 0.73258(7) 0.81157(6) 0.71585(6) 0.021 Uani 1 4
C(4) C 0.83894(7) 0.73033(6) 0.63748(6) 0.019 Uani 1 4
C(5) C 0.95169(6) 0.84209(6) 0.62438(7) 0.021 Uani 1 4
C(6) C 0.91895(5) 1.10117(6) 0.55636(5) 0.016 Uani 1 4
C(7) C 1.06010(6) 1.10733(8) 0.50517(7) 0.024 Uani 1 4
H(1) H 0.75689 1.18390 0.90209 0.031(3) Uiso 1 4
H(2) H 0.82952 0.61154 0.47776 0.031(3) Uiso 1 4
H(3) H 0.66997 0.97150 0.57237 0.025(3) Uiso 1 4
H(4) H 0.75688 0.81243 0.82056 0.038(3) Uiso 1 4
H(5) H 0.63314 0.76322 0.70221 0.039(3) Uiso 1 4
H(6) H 0.87332 0.63336 0.68990 0.031(3) Uiso 1 4
H(7) H 1.01710 0.84208 0.71138 0.038(3) Uiso 1 4
H(8) H 1.01301 0.82180 0.53650 0.039(3) Uiso 1 4
H(9) H 1.12848 1.06282 0.57860 0.051(4) Uiso 1 4
H(10) H 1.08744 1.21940 0.48481 0.069(6) Uiso 1 4
H(11) H 1.06732 1.04401 0.41504 0.071(5) Uiso 1 4
H(12) H 0.88008 0.37051 0.47411 0.043(3) Uiso 1 4
H(13) H 0.95857 0.44361 0.35659 0.041(3) Uiso 1 4

loop_
_atom_site_aniso_label
_atom_site_aniso_U_11
_atom_site_aniso_U_22
_atom_site_aniso_U_33
_atom_site_aniso_U_23
_atom_site_aniso_U_13
_atom_site_aniso_U_12
O(1) 0.01598(16) 0.0297(2) 0.02322(19) -0.00880(17) -0.00084(15) 0.00522(15)
O(2) 0.01839(17) 0.02252(17) 0.01697(16) -0.00404(14) -0.00110(13) 0.00023(14)
O(3) 0.02124(18) 0.01664(16) 0.0266(2) 0.00622(15) 0.00346(16) 0.00149(14)
O(4) 0.0270(2) 0.01460(14) 0.01759(16) 0.00047(13) 0.00014(15) 0.00220(14)
O(5) 0.0431(3) 0.01558(17) 0.0450(3) 0.00047(18) 0.0241(3) 0.00218(18)
N(1) 0.01471(16) 0.01434(16) 0.01761(18) 0.00102(14) 0.00230(14) 0.00159(13)
C(1) 0.01481(18) 0.01644(17) 0.01481(19) -0.00089(15) 0.00084(15) 0.00105(14)
C(2) 0.01553(18) 0.01432(17) 0.01349(18) -0.00028(14) 0.00225(14) -0.00010(14)
C(3) 0.0306(3) 0.01521(19) 0.0179(2) 0.00196(16) 0.00720(19) -0.00132(18)
C(4) 0.0276(2) 0.01342(18) 0.0170(2) 0.00212(16) 0.00004(18) 0.00316(17)
C(5) 0.0192(2) 0.0174(2) 0.0251(3) 0.00035(18) -0.00201(19) 0.00509(17)
C(6) 0.01505(18) 0.01636(18) 0.01640(18) 0.00068(15) 0.00148(15) -0.00081(14)
C(7) 0.0164(2) 0.0283(3) 0.0283(3) -0.0008(2) 0.0046(2) -0.00455(19)

loop_
_geom_angle_atom_site_label_1
_geom_angle_atom_site_label_2
_geom_angle_atom_site_label_3
_geom_angle
_geom_angle_site_symmetry_1
_geom_angle_site_symmetry_2
_geom_angle_site_symmetry_3
_geom_angle_publ_flag
C(2) N(1) C(5) 112.65(4) 1_555 1_555 1_555 yes
C(2) N(1) C(6) 119.86(4) 1_555 1_555 1_555 yes
C(5) N(1) C(6) 127.13(5) 1_555 1_555 1_555 yes
O(1) C(1) O(2) 123.77(5) 1_555 1_555 1_555 yes
O(1) C(1) C(2) 121.09(5) 1_555 1_555 1_555 yes
O(2) C(1) C(2) 114.97(5) 1_555 1_555 1_555 yes
N(1) C(2) C(1) 114.45(4) 1_555 1_555 1_555 yes
N(1) C(2) C(3) 103.22(4) 1_555 1_555 1_555 yes
C(1) C(2) C(3) 110.72(4) 1_555 1_555 1_555 yes
C(2) C(3) C(4) 103.20(4) 1_555 1_555 1_555 yes
O(4) C(4) C(3) 108.37(5) 1_555 1_555 1_555 yes
O(4) C(4) C(5) 111.23(5) 1_555 1_555 1_555 yes
C(3) C(4) C(5) 102.77(5) 1_555 1_555 1_555 yes
N(1) C(5) C(4) 102.40(5) 1_555 1_555 1_555 yes
O(3) C(6) N(1) 119.24(5) 1_555 1_555 1_555 yes
O(3) C(6) C(7) 122.53(5) 1_555 1_555 1_555 yes
N(1) C(6) C(7) 118.24(5) 1_555 1_555 1_555 yes

loop_
_geom_bond_atom_site_label_1
_geom_bond_atom_site_label_2
_geom_bond_distance
_geom_bond_site_symmetry_1
_geom_bond_site_symmetry_2
_geom_bond_publ_flag
O(1) C(1) 1.2192(7) 1_555 1_555 yes
O(2) C(1) 1.3111(7) 1_555 1_555 yes
O(2) H(1) 0.9607 1_555 1_555 yes
O(3) C(6) 1.2422(7) 1_555 1_555 yes
O(4) C(4) 1.4226(7) 1_555 1_555 yes
O(4) H(2) 0.9607 1_555 1_555 yes
O(5) H(12) 0.9618 1_555 1_555 yes
O(5) H(13) 0.9618 1_555 1_555 yes
N(1) C(2) 1.4591(7) 1_555 1_555 yes
N(1) C(5) 1.4650(7) 1_555 1_555 yes
N(1) C(6) 1.3433(7) 1_555 1_555 yes
C(1) C(2) 1.5134(7) 1_555 1_555 yes
C(2) C(3) 1.5394(8) 1_555 1_555 yes
C(2) H(3) 1.1010 1_555 1_555 yes
C(3) C(4) 1.5231(9) 1_555 1_555 yes
C(3) H(4) 1.0937 1_555 1_555 yes
C(3) H(5) 1.0937 1_555 1_555 yes
C(4) C(5) 1.5304(9) 1_555 1_555 yes
C(4) H(6) 1.0982 1_555 1_555 yes
C(5) H(7) 1.0993 1_555 1_555 yes
C(5) H(8) 1.0993 1_555 1_555 yes
C(6) C(7) 1.4981(8) 1_555 1_555 yes
C(7) H(9) 1.0914 1_555 1_555 yes
C(7) H(10) 1.0914 1_555 1_555 yes
C(7) H(11) 1.0914 1_555 1_555 yes
